data_4033819
loop_
_publ_author_name
'Shimoda, Kazuma'
'Yamaoka, Yousuke'
'Yoo, Dongeun'
'Yamada, Ken-Ichi'
'Takikawa, Hiroshi'
'Takasu, Kiyosei'

_publ_section_title
;
 Total Syntheses of Allelopathic 4-Oxyprotoilludanes, Melleolides, and
 Echinocidins.
;
_journal_issue 17
_journal_name_full 'The Journal of organic chemistry'
_journal_page_first 11014
_journal_page_last 11024
_journal_paper_doi 10.1021/acs.joc.9b01589
_journal_volume 84
_journal_year 2019
_chemical_formula_moiety 'C17 H26 O3 S'
_chemical_formula_sum 'C17 H26 O3 S'
_chemical_formula_weight 310.44
_chemical_name_systematic KS
_space_group_crystal_system triclinic
_space_group_IT_number 2
_space_group_name_Hall '-P 1'
_space_group_name_H-M_alt 'P -1'
_atom_sites_solution_hydrogens geom
_atom_sites_solution_primary dual
_audit_creation_date 2018-05-15
_audit_creation_method
;
Olex2 1.2
(compiled 2018.04.26 svn.r3504 for OlexSys, GUI svn.r5492)
;
_cell_angle_alpha 94.494(5)
_cell_angle_beta 102.935(5)
_cell_angle_gamma 99.045(5)
_cell_formula_units_Z 2
_cell_length_a 8.3723(6)
_cell_length_b 9.9567(7)
_cell_length_c 10.2048(6)
_cell_measurement_reflns_used 5044
_cell_measurement_temperature 93
_cell_measurement_theta_max 71.8540
_cell_measurement_theta_min 4.4780
_cell_volume 813.06(10)
_computing_cell_refinement 'CrysAlisPro 1.171.39.32e (Rigaku OD, 2017)'
_computing_data_collection 'CrysAlisPro 1.171.39.32e (Rigaku OD, 2017)'
_computing_data_reduction 'CrysAlisPro 1.171.39.32e (Rigaku OD, 2017)'
_computing_molecular_graphics 'Olex2 (Dolomanov et al., 2009)'
_computing_publication_material 'Olex2 (Dolomanov et al., 2009)'
_computing_structure_refinement 'ShelXL (Sheldrick, 2015)'
_computing_structure_solution 'ShelXT (Sheldrick, 2015)'
_diffrn_ambient_temperature 93
_diffrn_detector 'CCD plate'
_diffrn_measured_fraction_theta_full 0.975
_diffrn_measured_fraction_theta_max 0.945
_diffrn_measurement_details
;
List of Runs (angles in degrees, time in seconds):

  # Type    Start    End  Width  t~exp~   \w     \q     \k     \f   Frames
--------------------------------------------------------------------------
  1  \w     40.00  66.00   0.50    1.00    --    5.00  60.00 120.00   52
  2  \w    -39.00  33.00   0.50    1.00    --  -45.70  43.00   0.00  144
  3  \w   -130.00 -42.00   0.50    1.00    --  -45.70  43.00   0.00  176
  4  \w    -33.00  36.00   0.50    1.00    --  -45.70  29.00  30.00  138
  5  \w   -105.00 -40.00   0.50    1.00    --  -45.70  57.00 120.00  130
  6  \w   -134.00-104.00   0.50    1.00    --  -45.70  60.00  60.00   60
  7  \w   -100.00 -49.00   0.50    1.00    --  -45.70  60.00  60.00  102
  8  \w   -188.00 -65.00   0.50    1.50    -- -100.10  43.00   0.00  246
  9  \w    -47.00 -13.00   0.50    1.50    -- -100.10  43.00  30.00   68
 10  \w   -163.00-115.00   0.50    1.50    -- -100.10   0.00 120.00   96
 11  \w   -181.00-156.00   0.50    1.50    -- -100.10  60.00  90.00   50
 12  \w   -188.00 -54.00   0.50    1.50    -- -100.10  14.00 150.00  268
 13  \w    -45.00 -16.00   0.50    1.50    -- -100.10  14.00 150.00   58
 14  \w   -131.00 -48.00   0.50    1.50    -- -100.10  60.00 150.00  166
 15  \w   -188.00-135.00   0.50    1.50    -- -100.10  60.00 150.00  106
 16  \w   -136.00 -97.00   0.50    1.50    -- -100.10  57.00 120.00   78
 17  \w    -73.00 -48.00   0.50    1.50    -- -100.10  60.00  60.00   50
 18  \w   -151.00 -99.00   0.50    1.50    -- -100.10  60.00  60.00  104
 19  \w    -46.00 -13.00   0.50    1.50    -- -100.10  43.00   0.00   66
 20  \w   -110.00 -57.00   0.50    1.50    -- -100.10   0.00 120.00  106
 21  \w   -189.00 -35.00   0.50    1.50    -- -100.10  57.00   0.00  308
 22  \w   -160.00-134.00   0.50    1.50    -- -100.10  60.00  30.00   52
 23  \w   -189.00-136.00   0.50    1.50    -- -100.10  60.00   0.00  106
 24  \w   -150.00-125.00   0.50    1.50    -- -100.10  60.00  90.00   50
 25  \w   -160.00-129.00   0.50    1.50    -- -100.10  29.00   0.00   62
 26  \w    -57.00 -15.00   0.50    1.50    -- -100.10  29.00   0.00   84
 27  \w   -153.00 -41.00   0.50    1.50    -- -100.10  60.00 172.80  224
;
_diffrn_measurement_device 'four-circle diffractometer'
_diffrn_measurement_device_type 'XtaLAB AFC11 (RCD3): quarter-chi single'
_diffrn_measurement_method '\w scans'
_diffrn_orient_matrix_type 'CrysAlisPro convention (1999,Acta A55,543-557)'
_diffrn_orient_matrix_UB_11 0.1584431000
_diffrn_orient_matrix_UB_12 -0.0589148000
_diffrn_orient_matrix_UB_13 -0.0044561000
_diffrn_orient_matrix_UB_21 -0.0778601000
_diffrn_orient_matrix_UB_22 -0.0613048000
_diffrn_orient_matrix_UB_23 -0.1481898000
_diffrn_orient_matrix_UB_31 0.0752965000
_diffrn_orient_matrix_UB_32 0.1329067000
_diffrn_orient_matrix_UB_33 -0.0484859000
_diffrn_radiation_monochromator graphite
_diffrn_radiation_probe x-ray
_diffrn_radiation_type CuK\a
_diffrn_radiation_wavelength 1.54184
_diffrn_reflns_av_R_equivalents 0.0568
_diffrn_reflns_av_unetI/netI 0.0573
_diffrn_reflns_Laue_measured_fraction_full 0.975
_diffrn_reflns_Laue_measured_fraction_max 0.945
_diffrn_reflns_limit_h_max 10
_diffrn_reflns_limit_h_min -10
_diffrn_reflns_limit_k_max 12
_diffrn_reflns_limit_k_min -11
_diffrn_reflns_limit_l_max 8
_diffrn_reflns_limit_l_min -12
_diffrn_reflns_number 8062
_diffrn_reflns_point_group_measured_fraction_full 0.975
_diffrn_reflns_point_group_measured_fraction_max 0.945
_diffrn_reflns_theta_full 67.684
_diffrn_reflns_theta_max 72.735
_diffrn_reflns_theta_min 4.477
_diffrn_source 'fine-focus sealed X-ray tube'
_diffrn_source_type 'Enhance (Cu) X-ray Source'
_exptl_absorpt_coefficient_mu 1.827
_exptl_absorpt_correction_T_max 1.00000
_exptl_absorpt_correction_T_min 0.34150
_exptl_absorpt_correction_type multi-scan
_exptl_absorpt_process_details
;
CrysAlisPro 1.171.39.32e (Rigaku Oxford Diffraction, 2017)
Empirical absorption correction using spherical harmonics,
 implemented in SCALE3 ABSPACK scaling algorithm.
;
_exptl_crystal_colour 'clear light colourless'
_exptl_crystal_colour_lustre clear
_exptl_crystal_colour_modifier light
_exptl_crystal_colour_primary colourless
_exptl_crystal_density_diffrn 1.268
_exptl_crystal_description block
_exptl_crystal_F_000 336
_exptl_crystal_preparation recryst
_exptl_crystal_recrystallization_method recryst
_refine_diff_density_max 0.962
_refine_diff_density_min -0.769
_refine_diff_density_rms 0.088
_refine_ls_extinction_method none
_refine_ls_goodness_of_fit_ref 1.082
_refine_ls_hydrogen_treatment constr
_refine_ls_matrix_type full
_refine_ls_number_parameters 196
_refine_ls_number_reflns 3064
_refine_ls_number_restraints 0
_refine_ls_restrained_S_all 1.082
_refine_ls_R_factor_all 0.0680
_refine_ls_R_factor_gt 0.0644
_refine_ls_shift/su_max 0.000
_refine_ls_shift/su_mean 0.000
_refine_ls_structure_factor_coef Fsqd
_refine_ls_weighting_details 'w=1/[\s^2^(Fo^2^)+(0.1267P)^2^+0.2464P] where P=(Fo^2^+2Fc^2^)/3'
_refine_ls_weighting_scheme calc
_refine_ls_wR_factor_gt 0.1789
_refine_ls_wR_factor_ref 0.1825
_reflns_Friedel_coverage 0.000
_reflns_number_gt 2751
_reflns_number_total 3064
_reflns_threshold_expression 'I > 2\s(I)'
_cod_data_source_file jo9b01589_si_003.cif
_cod_data_source_block exp_527
_cod_database_code 4033819
_shelx_shelxl_version_number 2018/3
_chemical_oxdiff_formula 'C34 H52 Cl2 O6 S1 '
_shelx_space_group_comment
;
The symmetry employed for this shelxl refinement is uniquely defined
by the following loop, which should always be used as a source of
symmetry information in preference to the above space-group names.
They are only intended as comments.
;
_reflns_odcompleteness_completeness 97.65
_reflns_odcompleteness_iscentric 1
_reflns_odcompleteness_theta 66.97
_olex2_refinement_description
;
1. Fixed Uiso
 At 1.2 times of:
  All C(H) groups, All C(H,H) groups
 At 1.5 times of:
  All C(H,H,H) groups, All O(H) groups
2.a Ternary CH refined with riding coordinates:
 C7(H7), C3(H3), C10(H10)
2.b Secondary CH2 refined with riding coordinates:
 C6(H6A,H6B), C14(H14A,H14B), C4(H4A,H4B), C9(H9A,H9B)
2.c Aromatic/amide H refined with riding coordinates:
 C2(H2)
2.d Idealised Me refined as rotating group:
 C20(H20A,H20B,H20C), C15(H15A,H15B,H15C), C19(H19A,H19B,H19C), C21(H21A,H21B,
 H21C)
2.e Idealised tetrahedral OH refined as rotating group:
 O18(H18), O17(H17)
;
_olex2_submission_special_instructions 'No special instructions were received'
_oxdiff_exptl_absorpt_empirical_details
;
Empirical correction (ABSPACK) includes:
- Absorption correction using spherical harmonics
- Frame scaling
;
_oxdiff_exptl_absorpt_empirical_full_max 2.667
_oxdiff_exptl_absorpt_empirical_full_min 0.302

loop_
_space_group_symop_operation_xyz
'x, y, z'
'-x, -y, -z'

loop_
_atom_site_label
_atom_site_type_symbol
_atom_site_fract_x
_atom_site_fract_y
_atom_site_fract_z
_atom_site_U_iso_or_equiv
_atom_site_adp_type
_atom_site_occupancy
_atom_site_site_symmetry_order
_atom_site_calc_flag
_atom_site_refinement_flags_posn
S13 S -0.02185(6) 0.23529(5) 0.43898(5) 0.0245(2) Uani 1 1 d .
O18 O 0.46540(18) 0.46360(14) 0.63839(16) 0.0228(4) Uani 1 1 d .
H18 H 0.553080 0.509880 0.626892 0.034 Uiso 1 1 calc GR
O16 O 0.25236(19) 0.34663(16) 0.37623(16) 0.0257(4) Uani 1 1 d .
O17 O 0.5456(2) 0.20804(18) 0.41542(17) 0.0332(4) Uani 1 1 d .
H17 H 0.495065 0.258218 0.364668 0.050 Uiso 1 1 calc GR
C1 C 0.3022(3) 0.2408(2) 0.5806(2) 0.0222(5) Uani 1 1 d .
C7 C 0.4853(3) 0.1906(2) 0.8418(2) 0.0232(5) Uani 1 1 d .
H7 H 0.563028 0.145568 0.905929 0.028 Uiso 1 1 calc R
C2 C 0.2458(3) 0.1329(2) 0.6373(2) 0.0232(5) Uani 1 1 d .
H2 H 0.135810 0.085497 0.597104 0.028 Uiso 1 1 calc R
C11 C 0.4775(3) 0.3225(2) 0.6290(2) 0.0215(5) Uani 1 1 d .
C6 C 0.3971(3) 0.2785(2) 0.9242(2) 0.0239(5) Uani 1 1 d .
H6A H 0.352055 0.348644 0.870534 0.029 Uiso 1 1 calc R
H6B H 0.476185 0.325384 1.008465 0.029 Uiso 1 1 calc R
C12 C 0.1953(3) 0.2824(2) 0.4581(2) 0.0215(5) Uani 1 1 d .
C3 C 0.3406(3) 0.0798(2) 0.7591(2) 0.0242(5) Uani 1 1 d .
H3 H 0.384336 -0.002698 0.730373 0.029 Uiso 1 1 calc R
C14 C -0.0986(3) 0.2973(2) 0.2787(2) 0.0253(5) Uani 1 1 d .
H14A H -0.024438 0.280876 0.218211 0.030 Uiso 1 1 calc R
H14B H -0.210906 0.244159 0.235573 0.030 Uiso 1 1 calc R
C8 C 0.5836(3) 0.2707(2) 0.7556(2) 0.0230(5) Uani 1 1 d .
C5 C 0.2539(3) 0.1786(2) 0.9579(2) 0.0246(5) Uani 1 1 d .
C10 C 0.6019(3) 0.2761(2) 0.5472(2) 0.0265(5) Uani 1 1 d .
H10 H 0.694034 0.354444 0.550328 0.032 Uiso 1 1 calc R
C4 C 0.2349(3) 0.0452(2) 0.8612(2) 0.0262(5) Uani 1 1 d .
H4A H 0.274470 -0.028052 0.913154 0.031 Uiso 1 1 calc R
H4B H 0.116562 0.013158 0.813505 0.031 Uiso 1 1 calc R
C9 C 0.6577(3) 0.1853(2) 0.6562(2) 0.0264(5) Uani 1 1 d .
H9A H 0.780030 0.192491 0.684935 0.032 Uiso 1 1 calc R
H9B H 0.601325 0.088424 0.633648 0.032 Uiso 1 1 calc R
C20 C 0.7143(3) 0.3869(2) 0.8436(2) 0.0272(5) Uani 1 1 d .
H20A H 0.658400 0.454454 0.881505 0.041 Uiso 1 1 calc GR
H20B H 0.784168 0.430943 0.788221 0.041 Uiso 1 1 calc GR
H20C H 0.784004 0.349669 0.917430 0.041 Uiso 1 1 calc GR
C15 C -0.1083(3) 0.4485(2) 0.2921(3) 0.0305(5) Uani 1 1 d .
H15A H -0.146835 0.476285 0.202083 0.046 Uiso 1 1 calc GR
H15B H 0.002285 0.501894 0.335462 0.046 Uiso 1 1 calc GR
H15C H -0.186538 0.464855 0.347504 0.046 Uiso 1 1 calc GR
C19 C 0.2998(4) 0.1513(3) 1.1052(2) 0.0338(6) Uani 1 1 d .
H19A H 0.407877 0.121377 1.124389 0.051 Uiso 1 1 calc GR
H19B H 0.214495 0.079465 1.121561 0.051 Uiso 1 1 calc GR
H19C H 0.306503 0.235366 1.164447 0.051 Uiso 1 1 calc GR
C21 C 0.0935(3) 0.2372(2) 0.9318(3) 0.0342(6) Uani 1 1 d .
H21A H 0.111474 0.324890 0.988462 0.051 Uiso 1 1 calc GR
H21B H 0.004756 0.172968 0.954019 0.051 Uiso 1 1 calc GR
H21C H 0.061062 0.251258 0.836181 0.051 Uiso 1 1 calc GR

loop_
_atom_site_aniso_label
_atom_site_aniso_U_11
_atom_site_aniso_U_22
_atom_site_aniso_U_33
_atom_site_aniso_U_23
_atom_site_aniso_U_13
_atom_site_aniso_U_12
S13 0.0291(3) 0.0181(4) 0.0257(3) -0.0031(2) 0.0079(2) 0.0036(2)
O18 0.0282(8) 0.0118(7) 0.0286(8) -0.0055(6) 0.0098(7) 0.0039(6)
O16 0.0314(8) 0.0216(8) 0.0239(8) -0.0026(6) 0.0085(7) 0.0043(6)
O17 0.0423(10) 0.0331(10) 0.0252(9) -0.0085(7) 0.0079(8) 0.0166(7)
C1 0.0308(11) 0.0145(10) 0.0210(10) -0.0072(8) 0.0068(9) 0.0069(8)
C7 0.0319(11) 0.0165(11) 0.0209(10) -0.0068(8) 0.0058(9) 0.0088(8)
C2 0.0333(11) 0.0140(10) 0.0205(11) -0.0085(8) 0.0065(9) 0.0036(8)
C11 0.0285(11) 0.0135(10) 0.0230(11) -0.0062(8) 0.0077(9) 0.0070(8)
C6 0.0313(11) 0.0169(11) 0.0224(11) -0.0094(8) 0.0077(9) 0.0053(8)
C12 0.0304(11) 0.0111(10) 0.0223(11) -0.0085(8) 0.0082(9) 0.0043(7)
C3 0.0366(12) 0.0130(10) 0.0229(11) -0.0048(8) 0.0082(9) 0.0063(8)
C14 0.0296(11) 0.0200(11) 0.0242(11) -0.0057(8) 0.0034(9) 0.0062(8)
C8 0.0293(11) 0.0172(11) 0.0229(11) -0.0059(8) 0.0070(9) 0.0087(8)
C5 0.0346(12) 0.0152(10) 0.0244(11) -0.0056(8) 0.0088(9) 0.0068(8)
C10 0.0349(12) 0.0239(12) 0.0234(11) -0.0058(9) 0.0103(9) 0.0127(9)
C4 0.0410(12) 0.0148(11) 0.0219(11) -0.0052(8) 0.0082(10) 0.0053(9)
C9 0.0329(11) 0.0233(12) 0.0266(12) -0.0037(9) 0.0095(9) 0.0153(9)
C20 0.0291(11) 0.0253(12) 0.0250(11) -0.0068(9) 0.0054(9) 0.0043(9)
C15 0.0380(12) 0.0181(12) 0.0367(13) -0.0021(9) 0.0112(10) 0.0083(9)
C19 0.0513(15) 0.0278(13) 0.0227(12) -0.0046(9) 0.0106(11) 0.0100(11)
C21 0.0319(12) 0.0209(12) 0.0490(16) -0.0033(10) 0.0107(11) 0.0051(9)

loop_
_atom_type_symbol
_atom_type_description
_atom_type_scat_dispersion_real
_atom_type_scat_dispersion_imag
_atom_type_scat_source
C C 0.0181 0.0091 'International Tables Vol C Tables 4.2.6.8 and 6.1.1.4'
H H 0.0000 0.0000 'International Tables Vol C Tables 4.2.6.8 and 6.1.1.4'
O O 0.0492 0.0322 'International Tables Vol C Tables 4.2.6.8 and 6.1.1.4'
S S 0.3331 0.5567 'International Tables Vol C Tables 4.2.6.8 and 6.1.1.4'

loop_
_geom_angle_atom_site_label_1
_geom_angle_atom_site_label_2
_geom_angle_atom_site_label_3
_geom_angle
C12 S13 C14 100.45(11)
C11 O18 H18 109.5
C10 O17 H17 109.5
C2 C1 C11 123.3(2)
C2 C1 C12 120.4(2)
C12 C1 C11 116.26(19)
C6 C7 H7 108.6
C3 C7 H7 108.6
C3 C7 C6 102.70(17)
C8 C7 H7 108.6
C8 C7 C6 114.17(18)
C8 C7 C3 113.83(18)
C1 C2 H2 117.2
C1 C2 C3 125.7(2)
C3 C2 H2 117.2
O18 C11 C1 107.56(17)
O18 C11 C8 117.35(16)
O18 C11 C10 117.06(18)
C1 C11 C8 113.35(18)
C1 C11 C10 113.31(17)
C8 C11 C10 87.41(16)
C7 C6 H6A 110.4
C7 C6 H6B 110.4
C7 C6 C5 106.41(17)
H6A C6 H6B 108.6
C5 C6 H6A 110.4
C5 C6 H6B 110.4
O16 C12 S13 121.40(17)
O16 C12 C1 122.98(19)
C1 C12 S13 115.61(15)
C7 C3 H3 110.0
C2 C3 C7 111.08(17)
C2 C3 H3 110.0
C2 C3 C4 112.52(19)
C4 C3 C7 103.12(17)
C4 C3 H3 110.0
S13 C14 H14A 108.9
S13 C14 H14B 108.9
H14A C14 H14B 107.7
C15 C14 S13 113.44(16)
C15 C14 H14A 108.9
C15 C14 H14B 108.9
C7 C8 C11 115.88(18)
C7 C8 C9 116.74(18)
C7 C8 C20 110.65(18)
C9 C8 C11 88.01(16)
C20 C8 C11 111.66(18)
C20 C8 C9 112.23(18)
C6 C5 C4 104.51(17)
C19 C5 C6 110.65(19)
C19 C5 C4 110.61(19)
C19 C5 C21 109.3(2)
C21 C5 C6 110.66(19)
C21 C5 C4 111.07(19)
O17 C10 C11 121.57(19)
O17 C10 H10 109.8
O17 C10 C9 114.84(19)
C11 C10 H10 109.8
C9 C10 C11 89.19(17)
C9 C10 H10 109.8
C3 C4 C5 106.98(17)
C3 C4 H4A 110.3
C3 C4 H4B 110.3
C5 C4 H4A 110.3
C5 C4 H4B 110.3
H4A C4 H4B 108.6
C8 C9 H9A 113.8
C8 C9 H9B 113.8
C10 C9 C8 89.20(16)
C10 C9 H9A 113.8
C10 C9 H9B 113.8
H9A C9 H9B 111.0
C8 C20 H20A 109.5
C8 C20 H20B 109.5
C8 C20 H20C 109.5
H20A C20 H20B 109.5
H20A C20 H20C 109.5
H20B C20 H20C 109.5
C14 C15 H15A 109.5
C14 C15 H15B 109.5
C14 C15 H15C 109.5
H15A C15 H15B 109.5
H15A C15 H15C 109.5
H15B C15 H15C 109.5
C5 C19 H19A 109.5
C5 C19 H19B 109.5
C5 C19 H19C 109.5
H19A C19 H19B 109.5
H19A C19 H19C 109.5
H19B C19 H19C 109.5
C5 C21 H21A 109.5
C5 C21 H21B 109.5
C5 C21 H21C 109.5
H21A C21 H21B 109.5
H21A C21 H21C 109.5
H21B C21 H21C 109.5

loop_
_geom_bond_atom_site_label_1
_geom_bond_atom_site_label_2
_geom_bond_distance
S13 C12 1.767(2)
S13 C14 1.812(2)
O18 H18 0.8400
O18 C11 1.421(3)
O16 C12 1.225(3)
O17 H17 0.8400
O17 C10 1.401(3)
C1 C2 1.331(3)
C1 C11 1.515(3)
C1 C12 1.494(3)
C7 H7 1.0000
C7 C6 1.545(3)
C7 C3 1.540(3)
C7 C8 1.521(3)
C2 H2 0.9500
C2 C3 1.499(3)
C11 C8 1.568(3)
C11 C10 1.573(3)
C6 H6A 0.9900
C6 H6B 0.9900
C6 C5 1.552(3)
C3 H3 1.0000
C3 C4 1.537(3)
C14 H14A 0.9900
C14 H14B 0.9900
C14 C15 1.517(3)
C8 C9 1.565(3)
C8 C20 1.530(3)
C5 C4 1.556(3)
C5 C19 1.524(3)
C5 C21 1.525(3)
C10 H10 1.0000
C10 C9 1.526(3)
C4 H4A 0.9900
C4 H4B 0.9900
C9 H9A 0.9900
C9 H9B 0.9900
C20 H20A 0.9800
C20 H20B 0.9800
C20 H20C 0.9800
C15 H15A 0.9800
C15 H15B 0.9800
C15 H15C 0.9800
C19 H19A 0.9800
C19 H19B 0.9800
C19 H19C 0.9800
C21 H21A 0.9800
C21 H21B 0.9800
C21 H21C 0.9800

loop_
_geom_torsion_atom_site_label_1
_geom_torsion_atom_site_label_2
_geom_torsion_atom_site_label_3
_geom_torsion_atom_site_label_4
_geom_torsion
O18 C11 C8 C7 103.5(2)
O18 C11 C8 C9 -137.57(19)
O18 C11 C8 C20 -24.4(2)
O18 C11 C10 O17 -102.7(2)
O18 C11 C10 C9 138.30(19)
O17 C10 C9 C8 -143.6(2)
C1 C2 C3 C7 20.1(3)
C1 C2 C3 C4 135.2(2)
C1 C11 C8 C7 -22.9(2)
C1 C11 C8 C9 96.04(19)
C1 C11 C8 C20 -150.78(18)
C1 C11 C10 O17 23.4(3)
C1 C11 C10 C9 -95.6(2)
C7 C6 C5 C4 -15.0(2)
C7 C6 C5 C19 104.1(2)
C7 C6 C5 C21 -134.6(2)
C7 C3 C4 C5 31.8(2)
C7 C8 C9 C10 137.0(2)
C2 C1 C11 O18 -133.4(2)
C2 C1 C11 C8 -2.0(3)
C2 C1 C11 C10 95.6(3)
C2 C1 C12 S13 26.1(2)
C2 C1 C12 O16 -154.8(2)
C2 C3 C4 C5 -88.0(2)
C11 C1 C2 C3 3.0(3)
C11 C1 C12 S13 -157.27(15)
C11 C1 C12 O16 21.8(3)
C11 C8 C9 C10 18.84(17)
C11 C10 C9 C8 -18.77(16)
C6 C7 C3 C2 80.4(2)
C6 C7 C3 C4 -40.4(2)
C6 C7 C8 C11 -71.1(2)
C6 C7 C8 C9 -172.71(18)
C6 C7 C8 C20 57.3(2)
C6 C5 C4 C3 -10.4(2)
C12 S13 C14 C15 -83.49(18)
C12 C1 C2 C3 179.37(18)
C12 C1 C11 O18 50.0(2)
C12 C1 C11 C8 -178.55(16)
C12 C1 C11 C10 -80.9(2)
C3 C7 C6 C5 34.6(2)
C3 C7 C8 C11 46.4(2)
C3 C7 C8 C9 -55.2(3)
C3 C7 C8 C20 174.79(17)
C14 S13 C12 O16 3.46(19)
C14 S13 C12 C1 -177.48(14)
C8 C7 C6 C5 158.28(19)
C8 C7 C3 C2 -43.6(2)
C8 C7 C3 C4 -164.30(18)
C8 C11 C10 O17 137.7(2)
C8 C11 C10 C9 18.74(16)
C10 C11 C8 C7 -137.20(18)
C10 C11 C8 C9 -18.28(16)
C10 C11 C8 C20 94.90(18)
C20 C8 C9 C10 -93.8(2)
C19 C5 C4 C3 -129.5(2)
C21 C5 C4 C3 108.9(2)
